data_1513709
loop_
_publ_author_name
'Chiang, Karen P.'
'Bellows, Sarina M.'
'Brennessel, William W.'
'Holland, Patrick L.'

_publ_section_title
;
 Multimetallic Cooperativity in Activation of Dinitrogen at Iron-Potassium
 Sites.
;
_journal_issue 1
_journal_name_full 'Chemical science (Royal Society of Chemistry : 2010)'
_journal_page_first 267
_journal_paper_doi 10.1039/C3SC52487F
_journal_volume 5
_journal_year 2014
_chemical_formula_moiety 'C49 H78 Fe K N2 O3'
_chemical_formula_sum 'C49 H78 Fe K N2 O3'
_chemical_formula_weight 838.08
_chemical_name_common holkc16
_chemical_name_systematic
; 
 ? 
;
_space_group_IT_number 14
_symmetry_cell_setting monoclinic
_symmetry_space_group_name_Hall '-P 2yn'
_symmetry_space_group_name_H-M 'P 1 21/n 1'
_atom_sites_solution_hydrogens geom
_atom_sites_solution_primary direct
_atom_sites_solution_secondary difmap
_audit_creation_method SHELXL-97
_cell_angle_alpha 90.00
_cell_angle_beta 92.315(2)
_cell_angle_gamma 90.00
_cell_formula_units_Z 4
_cell_length_a 12.5266(11)
_cell_length_b 15.2138(13)
_cell_length_c 25.537(2)
_cell_measurement_reflns_used 3956
_cell_measurement_temperature 100.0(1)
_cell_measurement_theta_max 37.16
_cell_measurement_theta_min 2.23
_cell_volume 4862.8(7)
_computing_cell_refinement 'SAINT (Bruker, 2009)'
_computing_data_collection 'APEX2 (Bruker, 2010)'
_computing_data_reduction 'SAINT (Bruker, 2009)'
_computing_molecular_graphics 'SHELXTL (Sheldrick, 2008)'
_computing_publication_material 'SHELXTL (Sheldrick, 2008)'
_computing_structure_refinement 'SHELXL-97 (Sheldrick, 2008)'
_computing_structure_solution 'SIR97 (Altomare et al., 1999)'
_diffrn_ambient_temperature 100.0(1)
_diffrn_measured_fraction_theta_full 1.000
_diffrn_measured_fraction_theta_max 1.000
_diffrn_measurement_device_type 'Bruker SMART APEX II CCD Platform'
_diffrn_measurement_method 'area detector, \w scans per \f'
_diffrn_radiation_monochromator graphite
_diffrn_radiation_source 'fine-focus sealed tube'
_diffrn_radiation_type MoK\a
_diffrn_radiation_wavelength 0.71073
_diffrn_reflns_av_R_equivalents 0.0750
_diffrn_reflns_av_sigmaI/netI 0.0563
_diffrn_reflns_limit_h_max 20
_diffrn_reflns_limit_h_min -20
_diffrn_reflns_limit_k_max 25
_diffrn_reflns_limit_k_min -25
_diffrn_reflns_limit_l_max 42
_diffrn_reflns_limit_l_min -42
_diffrn_reflns_number 138225
_diffrn_reflns_theta_full 36.32
_diffrn_reflns_theta_max 36.32
_diffrn_reflns_theta_min 1.56
_diffrn_standards_number 0
_exptl_absorpt_coefficient_mu 0.435
_exptl_absorpt_correction_T_max 0.9416
_exptl_absorpt_correction_T_min 0.9180
_exptl_absorpt_correction_type multi-scan
_exptl_absorpt_process_details 'SADABS (Sheldrick, 2008)'
_exptl_crystal_colour green-black
_exptl_crystal_density_diffrn 1.145
_exptl_crystal_density_method 'not measured'
_exptl_crystal_description block
_exptl_crystal_F_000 1820
_exptl_crystal_size_max 0.20
_exptl_crystal_size_mid 0.20
_exptl_crystal_size_min 0.14
_refine_diff_density_max 0.739
_refine_diff_density_min -0.372
_refine_diff_density_rms 0.072
_refine_ls_extinction_method none
_refine_ls_goodness_of_fit_ref 1.021
_refine_ls_hydrogen_treatment constr
_refine_ls_matrix_type full
_refine_ls_number_parameters 523
_refine_ls_number_reflns 23568
_refine_ls_number_restraints 0
_refine_ls_restrained_S_all 1.021
_refine_ls_R_factor_all 0.0889
_refine_ls_R_factor_gt 0.0484
_refine_ls_shift/su_max 0.002
_refine_ls_shift/su_mean 0.000
_refine_ls_structure_factor_coef Fsqd
_refine_ls_weighting_details 'calc w=1/[\s^2^(Fo^2^)+(0.0612P)^2^+0.6211P] where P=(Fo^2^+2Fc^2^)/3'
_refine_ls_weighting_scheme calc
_refine_ls_wR_factor_gt 0.1132
_refine_ls_wR_factor_ref 0.1308
_reflns_number_gt 15584
_reflns_number_total 23568
_reflns_threshold_expression >2sigma(I)
_cod_data_source_file c3sc52487f.txt
_cod_data_source_block holkc16
_cod_original_cell_volume 4862.7(7)
_cod_database_code 1513709

loop_
_symmetry_equiv_pos_as_xyz
'x, y, z'
'-x+1/2, y+1/2, -z+1/2'
'-x, -y, -z'
'x-1/2, -y-1/2, z-1/2'

loop_
_atom_site_label
_atom_site_type_symbol
_atom_site_fract_x
_atom_site_fract_y
_atom_site_fract_z
_atom_site_U_iso_or_equiv
_atom_site_adp_type
_atom_site_occupancy
_atom_site_symmetry_multiplicity
_atom_site_calc_flag
_atom_site_refinement_flags
Fe1 Fe 0.889814(13) 0.240492(11) 0.103849(7) 0.01578(4) Uani 1 1 d .
K1 K 0.98143(2) 0.200890(19) 0.250000(11) 0.02260(6) Uani 1 1 d .
O1 O 0.84074(7) 0.23082(6) 0.17396(4) 0.02206(18) Uani 1 1 d .
N11 N 1.02798(8) 0.29331(7) 0.09605(4) 0.01638(17) Uani 1 1 d .
N21 N 0.84895(7) 0.21604(6) 0.03234(4) 0.01519(17) Uani 1 1 d .
C11 C 1.17304(9) 0.35778(8) 0.03712(5) 0.0189(2) Uani 1 1 d .
C21 C 1.06894(9) 0.30553(7) 0.04823(5) 0.0167(2) Uani 1 1 d .
C31 C 1.01417(9) 0.27471(8) 0.00243(5) 0.0169(2) Uani 1 1 d .
H31A H 1.0528 0.2839 -0.0283 0.020 Uiso 1 1 calc R
C41 C 0.91515(9) 0.23342(7) -0.00769(5) 0.01543(19) Uani 1 1 d .
C51 C 0.88298(9) 0.21423(8) -0.06609(5) 0.0176(2) Uani 1 1 d .
C61 C 1.23904(11) 0.39251(10) 0.08471(5) 0.0271(3) Uani 1 1 d .
H61A H 1.2988 0.4277 0.0727 0.041 Uiso 1 1 calc R
H61B H 1.2667 0.3429 0.1056 0.041 Uiso 1 1 calc R
H61C H 1.1937 0.4291 0.1062 0.041 Uiso 1 1 calc R
C71 C 1.24979(10) 0.29966(9) 0.00666(6) 0.0251(3) Uani 1 1 d .
H71A H 1.3138 0.3335 -0.0011 0.038 Uiso 1 1 calc R
H71B H 1.2141 0.2802 -0.0262 0.038 Uiso 1 1 calc R
H71C H 1.2703 0.2483 0.0279 0.038 Uiso 1 1 calc R
C81 C 1.14245(11) 0.43887(9) 0.00347(6) 0.0278(3) Uani 1 1 d .
H81A H 1.2073 0.4711 -0.0050 0.042 Uiso 1 1 calc R
H81B H 1.0955 0.4773 0.0230 0.042 Uiso 1 1 calc R
H81C H 1.1051 0.4197 -0.0290 0.042 Uiso 1 1 calc R
C91 C 0.97549(11) 0.22907(9) -0.10318(5) 0.0235(2) Uani 1 1 d .
H91A H 0.9522 0.2128 -0.1390 0.035 Uiso 1 1 calc R
H91B H 1.0367 0.1927 -0.0918 0.035 Uiso 1 1 calc R
H91C H 0.9963 0.2912 -0.1023 0.035 Uiso 1 1 calc R
C101 C 0.79167(11) 0.27561(9) -0.08459(5) 0.0249(3) Uani 1 1 d .
H10A H 0.7770 0.2676 -0.1223 0.037 Uiso 1 1 calc R
H10B H 0.8124 0.3368 -0.0777 0.037 Uiso 1 1 calc R
H10C H 0.7273 0.2617 -0.0656 0.037 Uiso 1 1 calc R
C111 C 0.84726(11) 0.11902(8) -0.07572(5) 0.0221(2) Uani 1 1 d .
H11A H 0.8326 0.1099 -0.1133 0.033 Uiso 1 1 calc R
H11B H 0.7824 0.1074 -0.0567 0.033 Uiso 1 1 calc R
H11C H 0.9040 0.0789 -0.0633 0.033 Uiso 1 1 calc R
C12 C 1.08026(9) 0.31071(8) 0.14509(5) 0.0169(2) Uani 1 1 d .
C22 C 1.15816(9) 0.25149(8) 0.16593(5) 0.0194(2) Uani 1 1 d .
C32 C 1.20714(10) 0.26944(9) 0.21491(5) 0.0240(2) Uani 1 1 d .
H32A H 1.2608 0.2309 0.2288 0.029 Uiso 1 1 calc R
C42 C 1.17861(11) 0.34283(10) 0.24363(5) 0.0269(3) Uani 1 1 d .
H42A H 1.2136 0.3549 0.2765 0.032 Uiso 1 1 calc R
C52 C 1.09895(11) 0.39828(9) 0.22405(5) 0.0250(3) Uani 1 1 d .
H52A H 1.0784 0.4474 0.2443 0.030 Uiso 1 1 calc R
C62 C 1.04807(10) 0.38341(8) 0.17502(5) 0.0199(2) Uani 1 1 d .
C72 C 1.18517(10) 0.16867(9) 0.13600(5) 0.0230(2) Uani 1 1 d .
H72A H 1.1681 0.1800 0.0980 0.028 Uiso 1 1 calc R
C82 C 1.11420(12) 0.09314(10) 0.15305(7) 0.0317(3) Uani 1 1 d .
H82A H 1.1292 0.0406 0.1324 0.047 Uiso 1 1 calc R
H82B H 1.0390 0.1096 0.1474 0.047 Uiso 1 1 calc R
H82C H 1.1288 0.0808 0.1903 0.047 Uiso 1 1 calc R
C92 C 1.30247(11) 0.14244(12) 0.14152(7) 0.0347(3) Uani 1 1 d .
H92A H 1.3473 0.1927 0.1328 0.052 Uiso 1 1 calc R
H92B H 1.3162 0.0936 0.1177 0.052 Uiso 1 1 calc R
H92C H 1.3194 0.1241 0.1777 0.052 Uiso 1 1 calc R
C102 C 0.96160(11) 0.44606(8) 0.15459(6) 0.0251(3) Uani 1 1 d .
H10D H 0.9301 0.4208 0.1213 0.030 Uiso 1 1 calc R
C112 C 0.87151(12) 0.45571(9) 0.19264(6) 0.0309(3) Uani 1 1 d .
H11D H 0.8429 0.3975 0.2007 0.046 Uiso 1 1 calc R
H11E H 0.8146 0.4922 0.1766 0.046 Uiso 1 1 calc R
H11F H 0.8992 0.4836 0.2250 0.046 Uiso 1 1 calc R
C122 C 1.00660(15) 0.53660(10) 0.14184(7) 0.0363(3) Uani 1 1 d .
H12A H 1.0573 0.5310 0.1138 0.054 Uiso 1 1 calc R
H12B H 1.0433 0.5611 0.1732 0.054 Uiso 1 1 calc R
H12C H 0.9481 0.5758 0.1304 0.054 Uiso 1 1 calc R
C13 C 0.74285(9) 0.18185(7) 0.02850(5) 0.01563(19) Uani 1 1 d .
C23 C 0.65461(9) 0.24036(8) 0.02817(5) 0.0177(2) Uani 1 1 d .
C33 C 0.55192(9) 0.20553(9) 0.03189(5) 0.0217(2) Uani 1 1 d .
H33A H 0.4925 0.2444 0.0318 0.026 Uiso 1 1 calc R
C43 C 0.53447(10) 0.11608(9) 0.03564(5) 0.0227(2) Uani 1 1 d .
H43A H 0.4639 0.0938 0.0378 0.027 Uiso 1 1 calc R
C53 C 0.62118(10) 0.05914(8) 0.03617(5) 0.0210(2) Uani 1 1 d .
H53A H 0.6091 -0.0023 0.0388 0.025 Uiso 1 1 calc R
C63 C 0.72546(9) 0.08992(8) 0.03297(5) 0.0169(2) Uani 1 1 d .
C73 C 0.66891(10) 0.33949(8) 0.02803(5) 0.0212(2) Uani 1 1 d .
H73A H 0.7433 0.3525 0.0176 0.025 Uiso 1 1 calc R
C83 C 0.65599(12) 0.37652(10) 0.08321(6) 0.0304(3) Uani 1 1 d .
H83A H 0.6674 0.4402 0.0828 0.046 Uiso 1 1 calc R
H83B H 0.7085 0.3491 0.1075 0.046 Uiso 1 1 calc R
H83C H 0.5838 0.3640 0.0946 0.046 Uiso 1 1 calc R
C93 C 0.59143(11) 0.38639(10) -0.01073(6) 0.0299(3) Uani 1 1 d .
H93A H 0.5978 0.3611 -0.0458 0.045 Uiso 1 1 calc R
H93B H 0.6089 0.4491 -0.0117 0.045 Uiso 1 1 calc R
H93C H 0.5181 0.3789 0.0005 0.045 Uiso 1 1 calc R
C103 C 0.81868(10) 0.02598(8) 0.03796(5) 0.0200(2) Uani 1 1 d .
H10E H 0.8832 0.0558 0.0245 0.024 Uiso 1 1 calc R
C113 C 0.84147(11) 0.00366(9) 0.09574(5) 0.0244(2) Uani 1 1 d .
H11G H 0.8582 0.0577 0.1153 0.037 Uiso 1 1 calc R
H11H H 0.9023 -0.0367 0.0989 0.037 Uiso 1 1 calc R
H11I H 0.7784 -0.0243 0.1100 0.037 Uiso 1 1 calc R
C123 C 0.80020(12) -0.05884(9) 0.00649(6) 0.0282(3) Uani 1 1 d .
H12D H 0.7773 -0.0441 -0.0296 0.042 Uiso 1 1 calc R
H12E H 0.7447 -0.0939 0.0226 0.042 Uiso 1 1 calc R
H12F H 0.8668 -0.0927 0.0064 0.042 Uiso 1 1 calc R
C14 C 0.74510(9) 0.21452(8) 0.19334(5) 0.0200(2) Uani 1 1 d .
C24 C 0.72181(11) 0.24570(9) 0.24332(5) 0.0245(2) Uani 1 1 d .
H24A H 0.7734 0.2795 0.2628 0.029 Uiso 1 1 calc R
C34 C 0.62351(12) 0.22751(11) 0.26468(6) 0.0325(3) Uani 1 1 d .
H34A H 0.6088 0.2491 0.2985 0.039 Uiso 1 1 calc R
C44 C 0.54719(11) 0.17841(11) 0.23715(6) 0.0344(3) Uani 1 1 d .
H44A H 0.4803 0.1661 0.2518 0.041 Uiso 1 1 calc R
C54 C 0.56977(11) 0.14748(11) 0.18791(6) 0.0317(3) Uani 1 1 d .
H54A H 0.5179 0.1136 0.1688 0.038 Uiso 1 1 calc R
C64 C 0.66698(10) 0.16515(9) 0.16607(5) 0.0243(2) Uani 1 1 d .
H64A H 0.6807 0.1434 0.1321 0.029 Uiso 1 1 calc R
C15 C 0.85319(15) -0.00704(14) 0.23309(7) 0.0457(5) Uani 1 1 d .
H15A H 0.8041 -0.0551 0.2235 0.068 Uiso 1 1 calc R
H15B H 0.8873 0.0143 0.2017 0.068 Uiso 1 1 calc R
H15C H 0.8133 0.0410 0.2488 0.068 Uiso 1 1 calc R
C25 C 0.93661(14) -0.03957(11) 0.27162(8) 0.0400(4) Uani 1 1 d .
H25A H 0.9033 -0.0577 0.3044 0.048 Uiso 1 1 calc R
H25B H 0.9735 -0.0911 0.2571 0.048 Uiso 1 1 calc R
O15 O 1.01127(8) 0.02957(6) 0.28211(4) 0.0278(2) Uani 1 1 d .
C35 C 1.09604(15) 0.00288(11) 0.31720(8) 0.0446(4) Uani 1 1 d .
H35A H 1.1336 -0.0483 0.3026 0.054 Uiso 1 1 calc R
H35B H 1.0674 -0.0144 0.3513 0.054 Uiso 1 1 calc R
C45 C 1.17186(17) 0.07834(12) 0.32462(9) 0.0551(6) Uani 1 1 d .
H45A H 1.2295 0.0618 0.3498 0.083 Uiso 1 1 calc R
H45B H 1.1335 0.1293 0.3380 0.083 Uiso 1 1 calc R
H45C H 1.2021 0.0933 0.2910 0.083 Uiso 1 1 calc R
C55 C 0.85334(17) 0.14660(12) 0.37175(7) 0.0445(4) Uani 1 1 d .
H55A H 0.8147 0.1203 0.4004 0.067 Uiso 1 1 calc R
H55B H 0.9211 0.1155 0.3679 0.067 Uiso 1 1 calc R
H55C H 0.8099 0.1420 0.3391 0.067 Uiso 1 1 calc R
C65 C 0.87530(17) 0.24153(11) 0.38371(7) 0.0400(4) Uani 1 1 d .
H65A H 0.8072 0.2730 0.3886 0.048 Uiso 1 1 calc R
H65B H 0.9197 0.2466 0.4165 0.048 Uiso 1 1 calc R
O25 O 0.92994(9) 0.28000(7) 0.34136(4) 0.0317(2) Uani 1 1 d .
C75 C 0.94886(13) 0.37261(11) 0.34830(6) 0.0323(3) Uani 1 1 d .
H75A H 0.8860 0.3997 0.3642 0.039 Uiso 1 1 calc R
H75B H 0.9574 0.4002 0.3136 0.039 Uiso 1 1 calc R
C85 C 1.04655(14) 0.39094(13) 0.38254(7) 0.0409(4) Uani 1 1 d .
H85A H 1.0582 0.4545 0.3847 0.061 Uiso 1 1 calc R
H85B H 1.1087 0.3629 0.3675 0.061 Uiso 1 1 calc R
H85C H 1.0365 0.3673 0.4177 0.061 Uiso 1 1 calc R

loop_
_atom_site_aniso_label
_atom_site_aniso_U_11
_atom_site_aniso_U_22
_atom_site_aniso_U_33
_atom_site_aniso_U_23
_atom_site_aniso_U_13
_atom_site_aniso_U_12
Fe1 0.01433(7) 0.01808(8) 0.01503(8) -0.00062(6) 0.00172(5) -0.00195(5)
K1 0.02460(12) 0.02401(13) 0.01913(12) 0.00019(10) 0.00033(9) -0.00017(9)
O1 0.0179(4) 0.0307(5) 0.0178(4) 0.0001(3) 0.0035(3) -0.0033(3)
N11 0.0155(4) 0.0171(4) 0.0166(4) -0.0019(3) 0.0016(3) -0.0018(3)
N21 0.0142(4) 0.0150(4) 0.0164(4) 0.0003(3) 0.0006(3) -0.0014(3)
C11 0.0172(5) 0.0211(5) 0.0188(5) -0.0021(4) 0.0035(4) -0.0053(4)
C21 0.0161(4) 0.0161(5) 0.0179(5) -0.0008(4) 0.0027(4) -0.0018(4)
C31 0.0165(4) 0.0181(5) 0.0161(5) -0.0007(4) 0.0026(4) -0.0026(4)
C41 0.0162(4) 0.0138(4) 0.0163(5) 0.0000(4) 0.0010(4) -0.0001(3)
C51 0.0203(5) 0.0173(5) 0.0152(5) -0.0001(4) 0.0002(4) -0.0005(4)
C61 0.0246(6) 0.0343(7) 0.0224(6) -0.0035(5) 0.0024(5) -0.0156(5)
C71 0.0183(5) 0.0305(7) 0.0268(6) -0.0045(5) 0.0063(5) -0.0039(4)
C81 0.0274(6) 0.0231(6) 0.0329(7) 0.0050(5) 0.0017(5) -0.0074(5)
C91 0.0272(6) 0.0271(6) 0.0163(5) -0.0012(5) 0.0040(4) -0.0041(5)
C101 0.0279(6) 0.0244(6) 0.0220(6) 0.0016(5) -0.0040(5) 0.0052(5)
C111 0.0269(6) 0.0199(5) 0.0192(6) -0.0028(4) 0.0002(4) -0.0030(4)
C12 0.0171(4) 0.0182(5) 0.0155(5) -0.0015(4) 0.0025(4) -0.0042(4)
C22 0.0169(5) 0.0229(6) 0.0183(5) -0.0020(4) 0.0002(4) -0.0016(4)
C32 0.0210(5) 0.0297(6) 0.0211(6) -0.0002(5) -0.0031(4) -0.0025(5)
C42 0.0297(6) 0.0333(7) 0.0174(6) -0.0041(5) -0.0022(5) -0.0084(5)
C52 0.0322(6) 0.0218(6) 0.0211(6) -0.0059(5) 0.0043(5) -0.0069(5)
C62 0.0238(5) 0.0166(5) 0.0194(5) -0.0018(4) 0.0028(4) -0.0036(4)
C72 0.0197(5) 0.0270(6) 0.0222(6) -0.0036(5) -0.0005(4) 0.0069(4)
C82 0.0327(7) 0.0235(6) 0.0390(8) -0.0097(6) 0.0031(6) 0.0018(5)
C92 0.0226(6) 0.0444(9) 0.0371(8) -0.0023(7) 0.0003(6) 0.0129(6)
C102 0.0338(6) 0.0159(5) 0.0256(7) -0.0020(4) 0.0018(5) 0.0024(5)
C112 0.0332(7) 0.0217(6) 0.0381(8) 0.0007(6) 0.0067(6) 0.0032(5)
C122 0.0536(9) 0.0193(6) 0.0368(8) 0.0029(6) 0.0136(7) 0.0014(6)
C13 0.0150(4) 0.0163(5) 0.0155(5) -0.0007(4) 0.0002(4) -0.0017(3)
C23 0.0151(4) 0.0191(5) 0.0187(5) -0.0003(4) -0.0006(4) -0.0002(4)
C33 0.0150(5) 0.0266(6) 0.0232(6) -0.0014(5) -0.0005(4) -0.0004(4)
C43 0.0175(5) 0.0279(6) 0.0227(6) -0.0014(5) 0.0004(4) -0.0072(4)
C53 0.0230(5) 0.0202(5) 0.0195(6) -0.0005(4) -0.0006(4) -0.0073(4)
C63 0.0189(5) 0.0153(5) 0.0166(5) -0.0005(4) -0.0001(4) -0.0024(4)
C73 0.0191(5) 0.0166(5) 0.0280(6) -0.0004(4) 0.0002(4) 0.0023(4)
C83 0.0322(7) 0.0238(6) 0.0353(8) -0.0072(6) 0.0010(6) 0.0042(5)
C93 0.0246(6) 0.0249(6) 0.0399(8) 0.0050(6) -0.0010(6) 0.0063(5)
C103 0.0237(5) 0.0158(5) 0.0205(6) 0.0006(4) 0.0008(4) -0.0002(4)
C113 0.0267(6) 0.0200(6) 0.0263(6) 0.0035(5) -0.0016(5) 0.0004(4)
C123 0.0376(7) 0.0162(5) 0.0307(7) -0.0031(5) -0.0002(6) 0.0011(5)
C14 0.0188(5) 0.0221(5) 0.0193(6) 0.0049(4) 0.0035(4) 0.0024(4)
C24 0.0260(6) 0.0286(6) 0.0193(6) 0.0018(5) 0.0055(5) 0.0047(5)
C34 0.0300(7) 0.0436(9) 0.0249(7) 0.0078(6) 0.0120(5) 0.0104(6)
C44 0.0215(6) 0.0461(9) 0.0364(8) 0.0144(7) 0.0103(6) 0.0046(6)
C54 0.0191(5) 0.0397(8) 0.0364(8) 0.0092(6) 0.0014(5) -0.0014(5)
C64 0.0183(5) 0.0325(7) 0.0223(6) 0.0024(5) 0.0008(4) -0.0004(4)
C15 0.0429(9) 0.0617(12) 0.0316(8) 0.0139(8) -0.0089(7) -0.0259(8)
C25 0.0388(8) 0.0295(8) 0.0508(11) 0.0002(7) -0.0093(7) -0.0071(6)
O15 0.0318(5) 0.0227(5) 0.0282(5) 0.0007(4) -0.0086(4) -0.0023(4)
C35 0.0448(9) 0.0276(8) 0.0593(12) 0.0080(7) -0.0236(8) 0.0001(7)
C45 0.0593(12) 0.0345(9) 0.0680(14) 0.0113(9) -0.0414(11) -0.0110(8)
C55 0.0688(12) 0.0336(8) 0.0321(8) -0.0026(7) 0.0136(8) -0.0091(8)
C65 0.0605(11) 0.0343(8) 0.0264(7) -0.0024(6) 0.0162(7) -0.0081(7)
O25 0.0404(6) 0.0344(6) 0.0206(5) -0.0037(4) 0.0069(4) -0.0067(4)
C75 0.0344(7) 0.0325(7) 0.0302(7) 0.0030(6) 0.0042(6) 0.0020(6)
C85 0.0399(9) 0.0443(10) 0.0384(9) -0.0069(7) -0.0008(7) -0.0051(7)

loop_
_atom_type_symbol
_atom_type_description
_atom_type_scat_dispersion_real
_atom_type_scat_dispersion_imag
_atom_type_scat_source
C C 0.0033 0.0016 'International Tables Vol C Tables 4.2.6.8 and 6.1.1.4'
H H 0.0000 0.0000 'International Tables Vol C Tables 4.2.6.8 and 6.1.1.4'
N N 0.0061 0.0033 'International Tables Vol C Tables 4.2.6.8 and 6.1.1.4'
O O 0.0106 0.0060 'International Tables Vol C Tables 4.2.6.8 and 6.1.1.4'
K K 0.2009 0.2494 'International Tables Vol C Tables 4.2.6.8 and 6.1.1.4'
Fe Fe 0.3463 0.8444 'International Tables Vol C Tables 4.2.6.8 and 6.1.1.4'

loop_
_geom_angle_atom_site_label_1
_geom_angle_atom_site_label_2
_geom_angle_atom_site_label_3
_geom_angle
N21 Fe1 O1 142.28(4)
N21 Fe1 N11 100.92(4)
O1 Fe1 N11 116.80(4)
N21 Fe1 K1 159.86(3)
O1 Fe1 K1 36.00(3)
N11 Fe1 K1 86.13(3)
O1 K1 O25 112.57(3)
O1 K1 O15 117.80(3)
O25 K1 O15 101.37(3)
O1 K1 C32 108.36(3)
O25 K1 C32 109.91(4)
O15 K1 C32 106.45(4)
O1 K1 C22 85.67(3)
O25 K1 C22 130.86(3)
O15 K1 C22 109.53(3)
C32 K1 C22 25.15(3)
O1 K1 C14 23.28(3)
O25 K1 C14 96.32(3)
O15 K1 C14 107.66(3)
C32 K1 C14 131.21(3)
C22 K1 C14 108.94(3)
O1 K1 C42 109.54(3)
O25 K1 C42 87.51(3)
O15 K1 C42 122.89(4)
C32 K1 C42 24.76(4)
C22 K1 C42 43.65(3)
C14 K1 C42 127.48(4)
O1 K1 C24 45.18(3)
O25 K1 C24 71.83(4)
O15 K1 C24 109.30(3)
C32 K1 C24 143.05(4)
C22 K1 C24 127.70(3)
C14 K1 C24 24.64(3)
C42 K1 C24 126.76(4)
O1 K1 C52 89.18(3)
O25 K1 C52 84.07(3)
O15 K1 C52 146.55(3)
C32 K1 C52 42.46(4)
C22 K1 C52 49.60(3)
C14 K1 C52 104.43(3)
C42 K1 C52 23.71(4)
C24 K1 C52 103.77(4)
O1 K1 C12 65.67(3)
O25 K1 C12 123.97(3)
O15 K1 C12 130.14(3)
C32 K1 C12 42.81(3)
C22 K1 C12 24.30(3)
C14 K1 C12 88.40(3)
C42 K1 C12 49.18(3)
C24 K1 C12 104.09(3)
C52 K1 C12 41.37(3)
O1 K1 C62 67.82(3)
O25 K1 C62 100.85(3)
O15 K1 C62 152.03(3)
C32 K1 C62 49.40(3)
C22 K1 C62 42.50(3)
C14 K1 C62 86.49(3)
C42 K1 C62 41.81(3)
C24 K1 C62 93.66(3)
C52 K1 C62 23.34(3)
C12 K1 C62 23.52(3)
O1 K1 Fe1 25.66(2)
O25 K1 Fe1 132.77(3)
O15 K1 Fe1 117.49(2)
C32 K1 Fe1 84.85(3)
C22 K1 Fe1 60.81(2)
C14 K1 Fe1 48.50(2)
C42 K1 Fe1 92.50(3)
C24 K1 Fe1 70.73(2)
C52 K1 Fe1 77.97(2)
C12 K1 Fe1 43.96(2)
C62 K1 Fe1 54.64(2)
C14 O1 Fe1 133.13(8)
C14 O1 K1 106.29(7)
Fe1 O1 K1 118.34(4)
C21 N11 C12 126.37(10)
C21 N11 Fe1 121.64(8)
C12 N11 Fe1 111.87(7)
C41 N21 C13 127.61(10)
C41 N21 Fe1 121.93(8)
C13 N21 Fe1 110.43(7)
C61 C11 C71 105.67(11)
C61 C11 C81 106.22(11)
C71 C11 C81 108.90(11)
C61 C11 C21 117.25(10)
C71 C11 C21 110.00(10)
C81 C11 C21 108.51(10)
N11 C21 C31 120.76(10)
N11 C21 C11 125.58(10)
C31 C21 C11 113.55(10)
C41 C31 C21 134.16(11)
C41 C31 H31A 112.9
C21 C31 H31A 112.9
N21 C41 C31 120.43(10)
N21 C41 C51 122.57(10)
C31 C41 C51 116.90(10)
C111 C51 C101 108.44(10)
C111 C51 C91 105.16(10)
C101 C51 C91 106.90(10)
C111 C51 C41 113.16(10)
C101 C51 C41 109.96(10)
C91 C51 C41 112.88(10)
C11 C61 H61A 109.5
C11 C61 H61B 109.5
H61A C61 H61B 109.5
C11 C61 H61C 109.5
H61A C61 H61C 109.5
H61B C61 H61C 109.5
C11 C71 H71A 109.5
C11 C71 H71B 109.5
H71A C71 H71B 109.5
C11 C71 H71C 109.5
H71A C71 H71C 109.5
H71B C71 H71C 109.5
C11 C81 H81A 109.5
C11 C81 H81B 109.5
H81A C81 H81B 109.5
C11 C81 H81C 109.5
H81A C81 H81C 109.5
H81B C81 H81C 109.5
C51 C91 H91A 109.5
C51 C91 H91B 109.5
H91A C91 H91B 109.5
C51 C91 H91C 109.5
H91A C91 H91C 109.5
H91B C91 H91C 109.5
C51 C101 H10A 109.5
C51 C101 H10B 109.5
H10A C101 H10B 109.5
C51 C101 H10C 109.5
H10A C101 H10C 109.5
H10B C101 H10C 109.5
C51 C111 H11A 109.5
C51 C111 H11B 109.5
H11A C111 H11B 109.5
C51 C111 H11C 109.5
H11A C111 H11C 109.5
H11B C111 H11C 109.5
C62 C12 N11 119.57(11)
C62 C12 C22 120.15(11)
N11 C12 C22 120.07(10)
C62 C12 K1 80.73(7)
N11 C12 K1 115.56(7)
C22 C12 K1 70.22(7)
C32 C22 C12 118.87(11)
C32 C22 C72 120.92(11)
C12 C22 C72 120.19(11)
C32 C22 K1 74.95(7)
C12 C22 K1 85.48(7)
C72 C22 K1 107.97(8)
C42 C32 C22 121.07(13)
C42 C32 K1 82.19(8)
C22 C32 K1 79.91(7)
C42 C32 H32A 119.5
C22 C32 H32A 119.5
K1 C32 H32A 108.4
C52 C42 C32 119.71(12)
C52 C42 K1 83.47(8)
C32 C42 K1 73.05(8)
C52 C42 H42A 120.1
C32 C42 H42A 120.1
K1 C42 H42A 113.8
C42 C52 C62 121.32(12)
C42 C52 K1 72.82(8)
C62 C52 K1 81.23(7)
C42 C52 H52A 119.3
C62 C52 H52A 119.3
K1 C52 H52A 117.2
C52 C62 C12 118.74(12)
C52 C62 C102 119.88(11)
C12 C62 C102 121.37(11)
C52 C62 K1 75.44(7)
C12 C62 K1 75.75(7)
C102 C62 K1 120.27(8)
C22 C72 C92 113.85(12)
C22 C72 C82 109.68(11)
C92 C72 C82 110.30(12)
C22 C72 H72A 107.6
C92 C72 H72A 107.6
C82 C72 H72A 107.6
C72 C82 H82A 109.5
C72 C82 H82B 109.5
H82A C82 H82B 109.5
C72 C82 H82C 109.5
H82A C82 H82C 109.5
H82B C82 H82C 109.5
C72 C92 H92A 109.5
C72 C92 H92B 109.5
H92A C92 H92B 109.5
C72 C92 H92C 109.5
H92A C92 H92C 109.5
H92B C92 H92C 109.5
C62 C102 C112 112.15(12)
C62 C102 C122 112.00(12)
C112 C102 C122 109.73(11)
C62 C102 H10D 107.6
C112 C102 H10D 107.6
C122 C102 H10D 107.6
C102 C112 H11D 109.5
C102 C112 H11E 109.5
H11D C112 H11E 109.5
C102 C112 H11F 109.5
H11D C112 H11F 109.5
H11E C112 H11F 109.5
C102 C122 H12A 109.5
C102 C122 H12B 109.5
H12A C122 H12B 109.5
C102 C122 H12C 109.5
H12A C122 H12C 109.5
H12B C122 H12C 109.5
C23 C13 C63 119.75(10)
C23 C13 N21 119.66(10)
C63 C13 N21 119.91(10)
C33 C23 C13 118.71(11)
C33 C23 C73 119.05(11)
C13 C23 C73 122.08(10)
C43 C33 C23 121.77(11)
C43 C33 H33A 119.1
C23 C33 H33A 119.1
C33 C43 C53 119.27(11)
C33 C43 H43A 120.4
C53 C43 H43A 120.4
C43 C53 C63 121.64(11)
C43 C53 H53A 119.2
C63 C53 H53A 119.2
C53 C63 C13 118.86(11)
C53 C63 C103 119.91(11)
C13 C63 C103 121.10(10)
C23 C73 C83 110.26(11)
C23 C73 C93 113.06(11)
C83 C73 C93 109.56(11)
C23 C73 H73A 107.9
C83 C73 H73A 107.9
C93 C73 H73A 107.9
C73 C83 H83A 109.5
C73 C83 H83B 109.5
H83A C83 H83B 109.5
C73 C83 H83C 109.5
H83A C83 H83C 109.5
H83B C83 H83C 109.5
C73 C93 H93A 109.5
C73 C93 H93B 109.5
H93A C93 H93B 109.5
C73 C93 H93C 109.5
H93A C93 H93C 109.5
H93B C93 H93C 109.5
C63 C103 C113 109.60(10)
C63 C103 C123 113.28(11)
C113 C103 C123 109.71(11)
C63 C103 H10E 108.0
C113 C103 H10E 108.0
C123 C103 H10E 108.0
C103 C113 H11G 109.5
C103 C113 H11H 109.5
H11G C113 H11H 109.5
C103 C113 H11I 109.5
H11G C113 H11I 109.5
H11H C113 H11I 109.5
C103 C123 H12D 109.5
C103 C123 H12E 109.5
H12D C123 H12E 109.5
C103 C123 H12F 109.5
H12D C123 H12F 109.5
H12E C123 H12F 109.5
O1 C14 C64 122.35(12)
O1 C14 C24 119.74(12)
C64 C14 C24 117.89(12)
O1 C14 K1 50.43(6)
C64 C14 K1 142.66(9)
C24 C14 K1 80.54(8)
C34 C24 C14 120.53(14)
C34 C24 K1 144.85(10)
C14 C24 K1 74.82(7)
C34 C24 H24A 119.7
C14 C24 H24A 119.7
K1 C24 H24A 55.9
C44 C34 C24 120.78(14)
C44 C34 H34A 119.6
C24 C34 H34A 119.6
C54 C44 C34 118.92(13)
C54 C44 H44A 120.5
C34 C44 H44A 120.5
C44 C54 C64 121.02(15)
C44 C54 H54A 119.5
C64 C54 H54A 119.5
C54 C64 C14 120.85(13)
C54 C64 H64A 119.6
C14 C64 H64A 119.6
C25 C15 H15A 109.5
C25 C15 H15B 109.5
H15A C15 H15B 109.5
C25 C15 H15C 109.5
H15A C15 H15C 109.5
H15B C15 H15C 109.5
O15 C25 C15 108.43(14)
O15 C25 H25A 110.0
C15 C25 H25A 110.0
O15 C25 H25B 110.0
C15 C25 H25B 110.0
H25A C25 H25B 108.4
C35 O15 C25 112.06(12)
C35 O15 K1 123.19(9)
C25 O15 K1 124.22(9)
O15 C35 C45 108.36(13)
O15 C35 H35A 110.0
C45 C35 H35A 110.0
O15 C35 H35B 110.0
C45 C35 H35B 110.0
H35A C35 H35B 108.4
C35 C45 H45A 109.5
C35 C45 H45B 109.5
H45A C45 H45B 109.5
C35 C45 H45C 109.5
H45A C45 H45C 109.5
H45B C45 H45C 109.5
C65 C55 H55A 109.5
C65 C55 H55B 109.5
H55A C55 H55B 109.5
C65 C55 H55C 109.5
H55A C55 H55C 109.5
H55B C55 H55C 109.5
O25 C65 C55 109.27(13)
O25 C65 H65A 109.8
C55 C65 H65A 109.8
O25 C65 H65B 109.8
C55 C65 H65B 109.8
H65A C65 H65B 108.3
C65 O25 C75 112.93(12)
C65 O25 K1 127.18(9)
C75 O25 K1 119.64(9)
O25 C75 C85 112.34(14)
O25 C75 H75A 109.1
C85 C75 H75A 109.1
O25 C75 H75B 109.1
C85 C75 H75B 109.1
H75A C75 H75B 107.9
C75 C85 H85A 109.5
C75 C85 H85B 109.5
H85A C85 H85B 109.5
C75 C85 H85C 109.5
H85A C85 H85C 109.5
H85B C85 H85C 109.5

loop_
_geom_bond_atom_site_label_1
_geom_bond_atom_site_label_2
_geom_bond_distance
Fe1 N21 1.9130(10)
Fe1 O1 1.9220(9)
Fe1 N11 1.9258(10)
Fe1 K1 3.9068(4)
K1 O1 2.6092(10)
K1 O25 2.7256(11)
K1 O15 2.7534(10)
K1 C32 3.1763(14)
K1 C22 3.2383(12)
K1 C14 3.2488(13)
K1 C42 3.2898(14)
K1 C24 3.3205(14)
K1 C52 3.4210(14)
K1 C12 3.4306(12)
K1 C62 3.4932(13)
O1 C14 1.3377(14)
N11 C21 1.3564(15)
N11 C12 1.4145(15)
N21 C41 1.3678(14)
N21 C13 1.4270(14)
C11 C61 1.5357(18)
C11 C71 1.5400(18)
C11 C81 1.5429(19)
C11 C21 1.5630(16)
C21 C31 1.4119(17)
C31 C41 1.4050(16)
C31 H31A 0.9500
C41 C51 1.5568(17)
C51 C111 1.5329(17)
C51 C101 1.5362(18)
C51 C91 1.5426(17)
C61 H61A 0.9800
C61 H61B 0.9800
C61 H61C 0.9800
C71 H71A 0.9800
C71 H71B 0.9800
C71 H71C 0.9800
C81 H81A 0.9800
C81 H81B 0.9800
C81 H81C 0.9800
C91 H91A 0.9800
C91 H91B 0.9800
C91 H91C 0.9800
C101 H10A 0.9800
C101 H10B 0.9800
C101 H10C 0.9800
C111 H11A 0.9800
C111 H11B 0.9800
C111 H11C 0.9800
C12 C62 1.4125(17)
C12 C22 1.4161(17)
C22 C32 1.3976(18)
C22 C72 1.5188(18)
C32 C42 1.390(2)
C32 H32A 0.9500
C42 C52 1.385(2)
C42 H42A 0.9500
C52 C62 1.4001(19)
C52 H52A 0.9500
C62 C102 1.5193(19)
C72 C92 1.5236(18)
C72 C82 1.527(2)
C72 H72A 1.0000
C82 H82A 0.9800
C82 H82B 0.9800
C82 H82C 0.9800
C92 H92A 0.9800
C92 H92B 0.9800
C92 H92C 0.9800
C102 C112 1.526(2)
C102 C122 1.528(2)
C102 H10D 1.0000
C112 H11D 0.9800
C112 H11E 0.9800
C112 H11F 0.9800
C122 H12A 0.9800
C122 H12B 0.9800
C122 H12C 0.9800
C13 C23 1.4190(16)
C13 C63 1.4208(16)
C23 C33 1.3980(16)
C23 C73 1.5187(17)
C33 C43 1.3823(19)
C33 H33A 0.9500
C43 C53 1.3890(19)
C43 H43A 0.9500
C53 C63 1.3932(16)
C53 H53A 0.9500
C63 C103 1.5212(17)
C73 C83 1.532(2)
C73 C93 1.5341(19)
C73 H73A 1.0000
C83 H83A 0.9800
C83 H83B 0.9800
C83 H83C 0.9800
C93 H93A 0.9800
C93 H93B 0.9800
C93 H93C 0.9800
C103 C113 1.5297(18)
C103 C123 1.5328(18)
C103 H10E 1.0000
C113 H11G 0.9800
C113 H11H 0.9800
C113 H11I 0.9800
C123 H12D 0.9800
C123 H12E 0.9800
C123 H12F 0.9800
C14 C64 1.3971(19)
C14 C24 1.4032(18)
C24 C34 1.3945(19)
C24 H24A 0.9500
C34 C44 1.383(2)
C34 H34A 0.9500
C44 C54 1.382(2)
C44 H44A 0.9500
C54 C64 1.3860(18)
C54 H54A 0.9500
C64 H64A 0.9500
C15 C25 1.491(2)
C15 H15A 0.9800
C15 H15B 0.9800
C15 H15C 0.9800
C25 O15 1.4257(18)
C25 H25A 0.9900
C25 H25B 0.9900
O15 C35 1.4206(19)
C35 C45 1.497(2)
C35 H35A 0.9900
C35 H35B 0.9900
C45 H45A 0.9800
C45 H45B 0.9800
C45 H45C 0.9800
C55 C65 1.499(2)
C55 H55A 0.9800
C55 H55B 0.9800
C55 H55C 0.9800
C65 O25 1.4285(19)
C65 H65A 0.9900
C65 H65B 0.9900
O25 C75 1.4384(19)
C75 C85 1.501(2)
C75 H75A 0.9900
C75 H75B 0.9900
C85 H85A 0.9800
C85 H85B 0.9800
C85 H85C 0.9800

loop_
_geom_torsion_atom_site_label_1
_geom_torsion_atom_site_label_2
_geom_torsion_atom_site_label_3
_geom_torsion_atom_site_label_4
_geom_torsion
N21 Fe1 K1 O1 -98.94(10)
N11 Fe1 K1 O1 149.53(6)
N21 Fe1 K1 O25 -143.04(9)
O1 Fe1 K1 O25 -44.11(6)
N11 Fe1 K1 O25 105.42(5)
N21 Fe1 K1 O15 -1.42(9)
O1 Fe1 K1 O15 97.52(6)
N11 Fe1 K1 O15 -112.96(4)
N21 Fe1 K1 C32 104.46(9)
O1 Fe1 K1 C32 -156.60(6)
N11 Fe1 K1 C32 -7.07(4)
N21 Fe1 K1 C22 96.68(9)
O1 Fe1 K1 C22 -164.38(6)
N11 Fe1 K1 C22 -14.85(4)
N21 Fe1 K1 C14 -91.21(9)
O1 Fe1 K1 C14 7.73(6)
N11 Fe1 K1 C14 157.26(4)
N21 Fe1 K1 C42 128.03(9)
O1 Fe1 K1 C42 -133.03(6)
N11 Fe1 K1 C42 16.50(4)
N21 Fe1 K1 C24 -103.71(9)
O1 Fe1 K1 C24 -4.77(6)
N11 Fe1 K1 C24 144.76(4)
N21 Fe1 K1 C52 146.88(9)
O1 Fe1 K1 C52 -114.18(6)
N11 Fe1 K1 C52 35.35(4)
N21 Fe1 K1 C12 119.07(9)
O1 Fe1 K1 C12 -141.99(6)
N11 Fe1 K1 C12 7.53(4)
N21 Fe1 K1 C62 146.96(9)
O1 Fe1 K1 C62 -114.10(6)
N11 Fe1 K1 C62 35.43(4)
N21 Fe1 O1 C14 -14.18(15)
N11 Fe1 O1 C14 165.06(11)
K1 Fe1 O1 C14 -160.41(14)
N21 Fe1 O1 K1 146.22(5)
N11 Fe1 O1 K1 -34.53(6)
O25 K1 O1 C14 -48.36(9)
O15 K1 O1 C14 69.05(8)
C32 K1 O1 C14 -170.14(8)
C22 K1 O1 C14 178.87(8)
C42 K1 O1 C14 -143.97(8)
C24 K1 O1 C14 -21.12(7)
C52 K1 O1 C14 -131.60(8)
C12 K1 O1 C14 -166.79(9)
C62 K1 O1 C14 -141.26(8)
Fe1 K1 O1 C14 165.23(11)
O25 K1 O1 Fe1 146.40(5)
O15 K1 O1 Fe1 -96.18(5)
C32 K1 O1 Fe1 24.63(6)
C22 K1 O1 Fe1 13.64(5)
C14 K1 O1 Fe1 -165.23(11)
C42 K1 O1 Fe1 50.80(6)
C24 K1 O1 Fe1 173.65(7)
C52 K1 O1 Fe1 63.17(5)
C12 K1 O1 Fe1 27.98(4)
C62 K1 O1 Fe1 53.50(5)
N21 Fe1 N11 C21 1.37(10)
O1 Fe1 N11 C21 -178.16(8)
K1 Fe1 N11 C21 162.33(9)
N21 Fe1 N11 C12 -174.72(8)
O1 Fe1 N11 C12 5.75(9)
K1 Fe1 N11 C12 -13.76(8)
O1 Fe1 N21 C41 -178.26(8)
N11 Fe1 N21 C41 2.43(9)
K1 Fe1 N21 C41 -106.63(10)
O1 Fe1 N21 C13 3.75(11)
N11 Fe1 N21 C13 -175.56(7)
K1 Fe1 N21 C13 75.38(11)
C12 N11 C21 C31 171.46(11)
Fe1 N11 C21 C31 -4.02(15)
C12 N11 C21 C11 -12.50(18)
Fe1 N11 C21 C11 172.01(9)
C61 C11 C21 N11 4.76(18)
C71 C11 C21 N11 125.48(13)
C81 C11 C21 N11 -115.48(13)
C61 C11 C21 C31 -178.96(11)
C71 C11 C21 C31 -58.24(14)
C81 C11 C21 C31 60.81(13)
N11 C21 C31 C41 3.7(2)
C11 C21 C31 C41 -172.82(12)
C13 N21 C41 C31 174.11(11)
Fe1 N21 C41 C31 -3.50(15)
C13 N21 C41 C51 -2.16(17)
Fe1 N21 C41 C51 -179.77(8)
C21 C31 C41 N21 0.6(2)
C21 C31 C41 C51 177.09(12)
N21 C41 C51 C111 -53.90(14)
C31 C41 C51 C111 129.70(11)
N21 C41 C51 C101 67.52(14)
C31 C41 C51 C101 -108.87(12)
N21 C41 C51 C91 -173.20(11)
C31 C41 C51 C91 10.41(15)
C21 N11 C12 C62 107.78(13)
Fe1 N11 C12 C62 -76.36(12)
C21 N11 C12 C22 -77.44(15)
Fe1 N11 C12 C22 98.42(11)
C21 N11 C12 K1 -158.43(9)
Fe1 N11 C12 K1 17.43(9)
O1 K1 C12 C62 90.04(7)
O25 K1 C12 C62 -11.69(8)
O15 K1 C12 C62 -163.21(7)
C32 K1 C12 C62 -94.63(8)
C22 K1 C12 C62 -126.84(11)
C14 K1 C12 C62 84.86(7)
C42 K1 C12 C62 -61.08(7)
C24 K1 C12 C62 65.69(8)
C52 K1 C12 C62 -29.27(7)
Fe1 K1 C12 C62 107.05(8)
O1 K1 C12 N11 -28.40(7)
O25 K1 C12 N11 -130.13(8)
O15 K1 C12 N11 78.35(9)
C32 K1 C12 N11 146.93(10)
C22 K1 C12 N11 114.72(11)
C14 K1 C12 N11 -33.58(8)
C42 K1 C12 N11 -179.51(10)
C24 K1 C12 N11 -52.75(8)
C52 K1 C12 N11 -147.71(10)
C62 K1 C12 N11 -118.44(12)
Fe1 K1 C12 N11 -11.38(6)
O1 K1 C12 C22 -143.12(8)
O25 K1 C12 C22 115.15(7)
O15 K1 C12 C22 -36.37(8)
C32 K1 C12 C22 32.21(7)
C14 K1 C12 C22 -148.30(7)
C42 K1 C12 C22 65.77(7)
C24 K1 C12 C22 -167.47(7)
C52 K1 C12 C22 97.57(8)
C62 K1 C12 C22 126.84(11)
Fe1 K1 C12 C22 -126.10(8)
C62 C12 C22 C32 -4.07(17)
N11 C12 C22 C32 -178.82(11)
K1 C12 C22 C32 -70.06(10)
C62 C12 C22 C72 174.17(11)
N11 C12 C22 C72 -0.58(17)
K1 C12 C22 C72 108.18(11)
C62 C12 C22 K1 65.99(10)
N11 C12 C22 K1 -108.76(10)
O1 K1 C22 C32 154.78(8)
O25 K1 C22 C32 38.46(9)
O15 K1 C22 C32 -87.22(8)
C14 K1 C22 C32 155.26(8)
C42 K1 C22 C32 30.35(8)
C24 K1 C22 C32 136.94(8)
C52 K1 C22 C32 62.17(8)
C12 K1 C22 C32 121.52(11)
C62 K1 C22 C32 93.31(9)
Fe1 K1 C22 C32 161.50(8)
O1 K1 C22 C12 33.26(7)
O25 K1 C22 C12 -83.06(8)
O15 K1 C22 C12 151.25(7)
C32 K1 C22 C12 -121.52(11)
C14 K1 C22 C12 33.74(8)
C42 K1 C22 C12 -91.18(8)
C24 K1 C22 C12 15.42(9)
C52 K1 C22 C12 -59.35(7)
C62 K1 C22 C12 -28.21(6)
Fe1 K1 C22 C12 39.98(6)
O1 K1 C22 C72 -87.04(8)
O25 K1 C22 C72 156.63(7)
O15 K1 C22 C72 30.95(8)
C32 K1 C22 C72 118.17(12)
C14 K1 C22 C72 -86.57(8)
C42 K1 C22 C72 148.52(10)
C24 K1 C22 C72 -104.89(8)
C52 K1 C22 C72 -179.66(10)
C12 K1 C22 C72 -120.31(11)
C62 K1 C22 C72 -148.52(10)
Fe1 K1 C22 C72 -80.33(8)
C12 C22 C32 C42 1.59(19)
C72 C22 C32 C42 -176.64(12)
K1 C22 C32 C42 -74.43(12)
C12 C22 C32 K1 76.03(10)
C72 C22 C32 K1 -102.20(11)
O1 K1 C32 C42 97.02(8)
O25 K1 C32 C42 -26.37(9)
O15 K1 C32 C42 -135.37(8)
C22 K1 C32 C42 123.61(13)
C14 K1 C32 C42 91.86(9)
C24 K1 C32 C42 59.61(10)
C52 K1 C32 C42 29.67(8)
C12 K1 C32 C42 92.53(9)
C62 K1 C32 C42 60.94(8)
Fe1 K1 C32 C42 107.46(8)
O1 K1 C32 C22 -26.59(9)
O25 K1 C32 C22 -149.98(8)
O15 K1 C32 C22 101.02(8)
C14 K1 C32 C22 -31.75(10)
C42 K1 C32 C22 -123.61(13)
C24 K1 C32 C22 -64.00(10)
C52 K1 C32 C22 -93.94(9)
C12 K1 C32 C22 -31.08(7)
C62 K1 C32 C22 -62.67(8)
Fe1 K1 C32 C22 -16.15(7)
C22 C32 C42 C52 1.3(2)
K1 C32 C42 C52 -71.89(12)
C22 C32 C42 K1 73.19(12)
O1 K1 C42 C52 32.19(9)
O25 K1 C42 C52 -80.90(8)
O15 K1 C42 C52 177.16(7)
C32 K1 C42 C52 123.81(12)
C22 K1 C42 C52 92.96(9)
C14 K1 C42 C52 15.16(10)
C24 K1 C42 C52 -15.87(10)
C12 K1 C42 C52 60.03(8)
C62 K1 C42 C52 28.43(7)
Fe1 K1 C42 C52 51.82(8)
O1 K1 C42 C32 -91.61(9)
O25 K1 C42 C32 155.29(9)
O15 K1 C42 C32 53.35(9)
C22 K1 C42 C32 -30.84(7)
C14 K1 C42 C32 -108.65(9)
C24 K1 C42 C32 -139.67(8)
C52 K1 C42 C32 -123.81(12)
C12 K1 C42 C32 -63.77(8)
C62 K1 C42 C32 -95.37(9)
Fe1 K1 C42 C32 -71.99(8)
C32 C42 C52 C62 -1.8(2)
K1 C42 C52 C62 -67.98(12)
C32 C42 C52 K1 66.23(12)
O1 K1 C52 C42 -149.86(8)
O25 K1 C52 C42 97.35(8)
O15 K1 C52 C42 -4.33(11)
C32 K1 C52 C42 -31.03(8)
C22 K1 C52 C42 -64.85(8)
C14 K1 C52 C42 -167.63(8)
C24 K1 C52 C42 166.97(8)
C12 K1 C52 C42 -97.24(9)
C62 K1 C52 C42 -126.75(12)
Fe1 K1 C52 C42 -126.59(8)
O1 K1 C52 C62 -23.11(8)
O25 K1 C52 C62 -135.91(8)
O15 K1 C52 C62 122.42(8)
C32 K1 C52 C62 95.72(9)
C22 K1 C52 C62 61.89(8)
C14 K1 C52 C62 -40.88(8)
C42 K1 C52 C62 126.75(12)
C24 K1 C52 C62 -66.29(8)
C12 K1 C52 C62 29.51(7)
Fe1 K1 C52 C62 0.16(7)
C42 C52 C62 C12 -0.72(19)
K1 C52 C62 C12 -64.38(10)
C42 C52 C62 C102 -179.51(12)
K1 C52 C62 C102 116.84(11)
C42 C52 C62 K1 63.66(12)
N11 C12 C62 C52 178.41(11)
C22 C12 C62 C52 3.64(17)
K1 C12 C62 C52 64.21(11)
N11 C12 C62 C102 -2.82(17)
C22 C12 C62 C102 -177.59(11)
K1 C12 C62 C102 -117.03(11)
N11 C12 C62 K1 114.20(10)
C22 C12 C62 K1 -60.57(10)
O1 K1 C62 C52 154.92(8)
O25 K1 C62 C52 44.80(8)
O15 K1 C62 C52 -97.25(10)
C32 K1 C62 C52 -62.21(8)
C22 K1 C62 C52 -96.17(9)
C14 K1 C62 C52 140.58(8)
C42 K1 C62 C52 -28.90(8)
C24 K1 C62 C52 116.99(8)
C12 K1 C62 C52 -125.34(12)
Fe1 K1 C62 C52 -179.81(9)
O1 K1 C62 C12 -79.73(7)
O25 K1 C62 C12 170.15(7)
O15 K1 C62 C12 28.09(11)
C32 K1 C62 C12 63.14(7)
C22 K1 C62 C12 29.17(7)
C14 K1 C62 C12 -94.08(7)
C42 K1 C62 C12 96.44(8)
C24 K1 C62 C12 -117.66(7)
C52 K1 C62 C12 125.34(12)
Fe1 K1 C62 C12 -54.47(6)
O1 K1 C62 C102 38.54(9)
O25 K1 C62 C102 -71.58(9)
O15 K1 C62 C102 146.36(9)
C32 K1 C62 C102 -178.59(11)
C22 K1 C62 C102 147.44(11)
C14 K1 C62 C102 24.19(9)
C42 K1 C62 C102 -145.29(11)
C24 K1 C62 C102 0.61(9)
C52 K1 C62 C102 -116.38(13)
C12 K1 C62 C102 118.27(13)
Fe1 K1 C62 C102 63.80(9)
C32 C22 C72 C92 -37.06(18)
C12 C22 C72 C92 144.73(13)
K1 C22 C72 C92 -119.94(11)
C32 C22 C72 C82 87.06(15)
C12 C22 C72 C82 -91.15(14)
K1 C22 C72 C82 4.18(12)
C52 C62 C102 C112 -55.82(16)
C12 C62 C102 C112 125.43(13)
K1 C62 C102 C112 34.16(14)
C52 C62 C102 C122 68.07(16)
C12 C62 C102 C122 -110.69(14)
K1 C62 C102 C122 158.05(9)
C41 N21 C13 C23 -95.66(14)
Fe1 N21 C13 C23 82.19(11)
C41 N21 C13 C63 93.80(14)
Fe1 N21 C13 C63 -88.35(11)
C63 C13 C23 C33 -0.47(17)
N21 C13 C23 C33 -171.03(11)
C63 C13 C23 C73 174.83(11)
N21 C13 C23 C73 4.27(17)
C13 C23 C33 C43 -0.27(19)
C73 C23 C33 C43 -175.71(12)
C23 C33 C43 C53 0.5(2)
C33 C43 C53 C63 0.0(2)
C43 C53 C63 C13 -0.69(18)
C43 C53 C63 C103 175.22(12)
C23 C13 C63 C53 0.94(17)
N21 C13 C63 C53 171.47(11)
C23 C13 C63 C103 -174.92(11)
N21 C13 C63 C103 -4.39(17)
C33 C23 C73 C83 74.22(15)
C13 C23 C73 C83 -101.06(13)
C33 C23 C73 C93 -48.79(16)
C13 C23 C73 C93 135.92(12)
C53 C63 C103 C113 -78.74(14)
C13 C63 C103 C113 97.08(13)
C53 C63 C103 C123 44.14(16)
C13 C63 C103 C123 -140.04(12)
Fe1 O1 C14 C64 27.88(19)
K1 O1 C14 C64 -134.22(11)
Fe1 O1 C14 C24 -153.76(10)
K1 O1 C14 C24 44.15(13)
Fe1 O1 C14 K1 162.09(13)
O25 K1 C14 O1 136.02(8)
O15 K1 C14 O1 -119.89(8)
C32 K1 C14 O1 12.48(10)
C22 K1 C14 O1 -1.20(9)
C42 K1 C14 O1 44.31(9)
C24 K1 C14 O1 142.18(13)
C52 K1 C14 O1 50.54(8)
C12 K1 C14 O1 12.02(8)
C62 K1 C14 O1 35.49(8)
Fe1 K1 C14 O1 -8.47(6)
O1 K1 C14 C64 93.51(16)
O25 K1 C14 C64 -130.46(14)
O15 K1 C14 C64 -26.38(15)
C32 K1 C14 C64 105.99(14)
C22 K1 C14 C64 92.32(14)
C42 K1 C14 C64 137.82(14)
C24 K1 C14 C64 -124.30(18)
C52 K1 C14 C64 144.06(14)
C12 K1 C14 C64 105.54(14)
C62 K1 C14 C64 129.00(14)
Fe1 K1 C14 C64 85.04(14)
O1 K1 C14 C24 -142.18(13)
O25 K1 C14 C24 -6.16(8)
O15 K1 C14 C24 97.93(8)
C32 K1 C14 C24 -129.71(8)
C22 K1 C14 C24 -143.38(8)
C42 K1 C14 C24 -97.88(8)
C52 K1 C14 C24 -91.64(8)
C12 K1 C14 C24 -130.16(8)
C62 K1 C14 C24 -106.70(8)
Fe1 K1 C14 C24 -150.66(9)
O1 C14 C24 C34 -178.43(13)
C64 C14 C24 C34 0.0(2)
K1 C14 C24 C34 -145.45(13)
O1 C14 C24 K1 -32.98(10)
C64 C14 C24 K1 145.46(12)
O1 K1 C24 C34 141.9(2)
O25 K1 C24 C34 -64.50(19)
O15 K1 C24 C34 31.5(2)
C32 K1 C24 C34 -163.71(17)
C22 K1 C24 C34 167.43(18)
C14 K1 C24 C34 121.9(2)
C42 K1 C24 C34 -136.91(18)
C52 K1 C24 C34 -143.41(19)
C12 K1 C24 C34 173.90(19)
C62 K1 C24 C34 -164.72(19)
Fe1 K1 C24 C34 144.8(2)
O1 K1 C24 C14 19.97(7)
O25 K1 C24 C14 173.55(8)
O15 K1 C24 C14 -90.43(8)
C32 K1 C24 C14 74.34(10)
C22 K1 C24 C14 45.48(9)
C42 K1 C24 C14 101.14(8)
C52 K1 C24 C14 94.64(8)
C12 K1 C24 C14 51.96(8)
C62 K1 C24 C14 73.33(8)
Fe1 K1 C24 C14 22.88(7)
C14 C24 C34 C44 0.1(2)
K1 C24 C34 C44 -107.96(19)
C24 C34 C44 C54 0.0(2)
C34 C44 C54 C64 -0.1(2)
C44 C54 C64 C14 0.2(2)
O1 C14 C64 C54 178.23(13)
C24 C14 C64 C54 -0.2(2)
K1 C14 C64 C54 112.61(15)
C15 C25 O15 C35 -177.84(16)
C15 C25 O15 K1 10.3(2)
O1 K1 O15 C35 170.05(13)
O25 K1 O15 C35 -66.68(14)
C32 K1 O15 C35 48.26(14)
C22 K1 O15 C35 74.52(14)
C14 K1 O15 C35 -167.16(13)
C42 K1 O15 C35 27.75(14)
C24 K1 O15 C35 -141.22(13)
C52 K1 O15 C35 29.82(16)
C12 K1 O15 C35 89.53(14)
C62 K1 O15 C35 75.30(15)
Fe1 K1 O15 C35 141.02(13)
O1 K1 O15 C25 -19.00(13)
O25 K1 O15 C25 104.27(12)
C32 K1 O15 C25 -140.80(12)
C22 K1 O15 C25 -114.53(12)
C14 K1 O15 C25 3.79(13)
C42 K1 O15 C25 -161.30(12)
C24 K1 O15 C25 29.73(13)
C52 K1 O15 C25 -159.23(12)
C12 K1 O15 C25 -99.53(12)
C62 K1 O15 C25 -113.76(13)
Fe1 K1 O15 C25 -48.03(13)
C25 O15 C35 C45 178.29(17)
K1 O15 C35 C45 -9.8(2)
C55 C65 O25 C75 176.69(15)
C55 C65 O25 K1 2.6(2)
O1 K1 O25 C65 95.70(14)
O15 K1 O25 C65 -31.07(14)
C32 K1 O25 C65 -143.41(14)
C22 K1 O25 C65 -159.74(13)
C14 K1 O25 C65 78.41(14)
C42 K1 O25 C65 -154.14(14)
C24 K1 O25 C65 75.71(14)
C52 K1 O25 C65 -177.67(14)
C12 K1 O25 C65 170.76(13)
C62 K1 O25 C65 166.03(14)
Fe1 K1 O25 C65 114.75(13)
O1 K1 O25 C75 -78.06(11)
O15 K1 O25 C75 155.17(10)
C32 K1 O25 C75 42.83(11)
C22 K1 O25 C75 26.50(12)
C14 K1 O25 C75 -95.34(10)
C42 K1 O25 C75 32.10(10)
C24 K1 O25 C75 -98.04(11)
C52 K1 O25 C75 8.57(10)
C12 K1 O25 C75 -3.00(12)
C62 K1 O25 C75 -7.73(11)
Fe1 K1 O25 C75 -59.01(11)
C65 O25 C75 C85 82.67(17)
K1 O25 C75 C85 -102.73(13)
